data_4061875
loop_
_publ_author_name
'Martin A. Bennett'
'Matthew J. Byrnes'
'Anthony C. Willis'

_publ_section_title
;
(Ethene)bis(acetylacetonato) Complexes of Divalent and Trivalent Ruthenium
;
_journal_name_full Organometallics
_journal_year 2003
_chemical_formula_moiety 'C14 H22 O4 Ru '
_chemical_formula_sum 'C14 H22 O4 Ru'
_chemical_formula_weight 355.40
_space_group_IT_number 2
_symmetry_cell_setting triclinic
_symmetry_Int_Tables_number 2
_symmetry_space_group_name_Hall '-P 1'
_symmetry_space_group_name_H-M 'P -1'
_cell_angle_alpha 76.719(2)
_cell_angle_beta 74.620(2)
_cell_angle_gamma 70.659(2)
_cell_formula_units_Z 2
_cell_length_a 7.6278(2)
_cell_length_b 8.9725(4)
_cell_length_c 12.5027(5)
_cell_measurement_temperature 200.0
_cell_volume 768.96(5)
_diffrn_ambient_temperature 200.0
_exptl_crystal_density_diffrn 1.535
_cod_database_code 4061875

loop_
_symmetry_equiv_pos_as_xyz
'  +x,  +y,  +z'
'  -x,  -y,  -z'

loop_
_atom_site_label
_atom_site_fract_x
_atom_site_fract_y
_atom_site_fract_z
_atom_site_U_iso_or_equiv
_atom_site_occupancy
_atom_site_refinement_flags
_atom_site_adp_type
_atom_site_calc_flag
_atom_site_calc_attached_atom
Ru(1) 0.09943(2) 0.24041(1) 0.30288(1) 0.02297(6) 1.000 . Uani d ?
O(1) 0.2754(2) 0.0409(2) 0.3838(1) 0.0278(3) 1.000 . Uani d ?
O(2) 0.2990(2) 0.2199(2) 0.1542(1) 0.0312(4) 1.000 . Uani d ?
O(3) 0.2634(2) 0.3667(2) 0.3277(1) 0.0292(4) 1.000 . Uani d ?
O(4) -0.0413(2) 0.4268(2) 0.1979(1) 0.0300(4) 1.000 . Uani d ?
C(1) 0.5493(3) -0.1658(3) 0.4153(2) 0.0354(5) 1.000 . Uani d ?
C(2) 0.4446(3) -0.0289(2) 0.3391(2) 0.0270(5) 1.000 . Uani d ?
C(3) 0.5399(3) 0.0103(3) 0.2296(2) 0.0336(5) 1.000 . Uani d ?
C(4) 0.4675(3) 0.1296(3) 0.1463(2) 0.0323(5) 1.000 . Uani d ?
C(5) 0.5969(4) 0.1588(4) 0.0342(2) 0.0508(7) 1.000 . Uani d ?
C(6) 0.4048(3) 0.5727(3) 0.2916(2) 0.0418(6) 1.000 . Uani d ?
C(7) 0.2591(3) 0.5062(2) 0.2740(2) 0.0300(5) 1.000 . Uani d ?
C(8) 0.1385(3) 0.5989(3) 0.2015(2) 0.0340(5) 1.000 . Uani d ?
C(9) 0.0035(3) 0.5572(3) 0.1662(2) 0.0319(5) 1.000 . Uani d ?
C(10) -0.1015(4) 0.6742(3) 0.0806(2) 0.0471(7) 1.000 . Uani d ?
C(11) -0.1250(3) 0.3800(3) 0.4238(2) 0.0311(5) 1.000 . Uani d ?
C(12) -0.0274(3) 0.2436(3) 0.4833(2) 0.0333(5) 1.000 . Uani d ?
C(13) -0.1308(3) 0.1377(3) 0.3099(2) 0.0409(7) 1.000 . Uani d ?
C(14) 0.0263(3) 0.0676(3) 0.2379(2) 0.0381(6) 1.000 . Uani d ?
H(1) 0.4692 -0.2309 0.4548 0.042 1.000 . Uiso c ?
H(2) 0.6598 -0.2279 0.3716 0.042 1.000 . Uiso c ?
H(3) 0.5850 -0.1251 0.4674 0.042 1.000 . Uiso c ?
H(4) 0.6684 -0.0512 0.2097 0.040 1.000 . Uiso c ?
H(5) 0.7200 0.0860 0.0347 0.061 1.000 . Uiso c ?
H(6) 0.5477 0.1436 -0.0234 0.061 1.000 . Uiso c ?
H(7) 0.6046 0.2653 0.0208 0.061 1.000 . Uiso c ?
H(8) 0.5259 0.5239 0.2494 0.050 1.000 . Uiso c ?
H(9) 0.4090 0.5510 0.3690 0.050 1.000 . Uiso c ?
H(10) 0.3714 0.6849 0.2673 0.050 1.000 . Uiso c ?
H(11) 0.1493 0.7037 0.1723 0.041 1.000 . Uiso c ?
H(12) -0.0725 0.7727 0.0680 0.057 1.000 . Uiso c ?
H(13) -0.0638 0.6322 0.0121 0.057 1.000 . Uiso c ?
H(14) -0.2342 0.6913 0.1076 0.057 1.000 . Uiso c ?
H(15) -0.095(3) 0.472(3) 0.412(2) 0.037 1.000 . Uiso d ?
H(16) -0.236(4) 0.391(3) 0.409(2) 0.037 1.000 . Uiso d ?
H(17) 0.078(4) 0.243(3) 0.514(2) 0.040 1.000 . Uiso d ?
H(18) -0.078(4) 0.161(3) 0.512(2) 0.040 1.000 . Uiso d ?
H(19) -0.218(4) 0.217(4) 0.280(2) 0.049 1.000 . Uiso d ?
H(20) -0.187(4) 0.085(3) 0.389(2) 0.049 1.000 . Uiso d ?
H(21) 0.050(4) 0.107(3) 0.157(2) 0.046 1.000 . Uiso d ?
H(22) 0.099(4) -0.037(4) 0.263(2) 0.046 1.000 . Uiso d ?

loop_
_atom_site_aniso_label
_atom_site_aniso_U_11
_atom_site_aniso_U_22
_atom_site_aniso_U_33
_atom_site_aniso_U_12
_atom_site_aniso_U_13
_atom_site_aniso_U_23
Ru(1) 0.0233(1) 0.0206(1) 0.0239(1) -0.00540(7) -0.00714(7) -0.00024(7)
O(1) 0.0278(7) 0.0234(7) 0.0289(7) -0.0037(6) -0.0098(5) 0.0014(5)
O(2) 0.0315(7) 0.0319(8) 0.0252(7) -0.0065(6) -0.0034(5) -0.0013(6)
O(3) 0.0305(7) 0.0275(8) 0.0312(7) -0.0106(6) -0.0094(6) -0.0010(6)
O(4) 0.0323(7) 0.0271(8) 0.0283(7) -0.0030(6) -0.0130(6) -0.0002(6)
C(1) 0.034(1) 0.028(1) 0.043(1) -0.0012(8) -0.0166(9) -0.0062(9)
C(2) 0.0266(9) 0.0215(9) 0.037(1) -0.0050(7) -0.0126(7) -0.0078(8)
C(3) 0.0248(9) 0.033(1) 0.040(1) -0.0037(8) -0.0035(8) -0.0090(9)
C(4) 0.032(1) 0.033(1) 0.032(1) -0.0116(9) -0.0001(8) -0.0086(9)
C(5) 0.042(1) 0.058(2) 0.041(1) -0.014(1) 0.005(1) -0.002(1)
C(6) 0.044(1) 0.038(1) 0.049(1) -0.021(1) -0.005(1) -0.007(1)
C(7) 0.0323(9) 0.026(1) 0.029(1) -0.0102(8) 0.0018(7) -0.0071(8)
C(8) 0.040(1) 0.024(1) 0.033(1) -0.0100(9) -0.0023(8) 0.0001(8)
C(9) 0.036(1) 0.026(1) 0.0238(9) -0.0005(8) -0.0036(8) -0.0015(8)
C(10) 0.062(1) 0.032(1) 0.037(1) 0.001(1) -0.018(1) 0.003(1)
C(11) 0.028(1) 0.032(1) 0.028(1) -0.0037(8) -0.0019(7) -0.0057(8)
C(12) 0.031(1) 0.038(1) 0.025(1) -0.0078(9) -0.0014(8) -0.0016(8)
C(13) 0.035(1) 0.037(1) 0.059(2) -0.016(1) -0.015(1) -0.008(1)
C(14) 0.045(1) 0.035(1) 0.043(1) -0.016(1) -0.014(1) -0.010(1)

loop_
_geom_bond_atom_site_label_1
_geom_bond_atom_site_label_2
_geom_bond_distance
_geom_bond_site_symmetry_1
_geom_bond_site_symmetry_2
_geom_bond_publ_flag
Ru(1) O(1) 2.080(1) . . yes
Ru(1) O(2) 2.068(1) . . yes
Ru(1) O(3) 2.061(1) . . yes
Ru(1) O(4) 2.055(1) . . yes
Ru(1) C(11) 2.205(2) . . yes
Ru(1) C(12) 2.209(2) . . yes
Ru(1) C(13) 2.212(2) . . yes
Ru(1) C(14) 2.183(2) . . yes
O(1) C(2) 1.270(2) . . yes
O(2) C(4) 1.264(2) . . yes
O(3) C(7) 1.272(3) . . yes
O(4) C(9) 1.273(3) . . yes
C(1) C(2) 1.506(3) . . yes
C(1) H(1) 0.95 . . no
C(1) H(2) 0.95 . . no
C(1) H(3) 0.95 . . no
C(2) C(3) 1.396(3) . . yes
C(3) C(4) 1.391(3) . . yes
C(3) H(4) 0.95 . . no
C(4) C(5) 1.509(3) . . yes
C(5) H(5) 0.95 . . no
C(5) H(6) 0.95 . . no
C(5) H(7) 0.95 . . no
C(6) C(7) 1.506(3) . . yes
C(6) H(8) 0.95 . . no
C(6) H(9) 0.95 . . no
C(6) H(10) 0.95 . . no
C(7) C(8) 1.396(3) . . yes
C(8) C(9) 1.403(3) . . yes
C(8) H(11) 0.95 . . no
C(9) C(10) 1.507(3) . . yes
C(10) H(12) 0.95 . . no
C(10) H(13) 0.95 . . no
C(10) H(14) 0.95 . . no
C(11) C(12) 1.370(3) . . yes
C(11) H(15) 0.90(3) . . no
C(11) H(16) 0.89(3) . . no
C(12) H(17) 0.98(2) . . no
C(12) H(18) 0.90(3) . . no
C(13) C(14) 1.353(4) . . yes
C(13) H(19) 0.88(3) . . no
C(13) H(20) 1.04(3) . . no
C(14) H(21) 0.98(3) . . no
C(14) H(22) 0.95(3) . . no
